data_4513263
loop_
_publ_author_name
'Eccles, Kevin S.'
'Morrison, Robin E.'
'Sinha, Abhijeet S.'
'Maguire, Anita R.'
'Lawrence, Simon E.'

_publ_section_title
;
 Investigating C&#x2550;S&#x00B7;&#x00B7;&#x00B7;I Halogen Bonding for
 Cocrystallization with Primary Thioamides
;
_journal_issue 7
_journal_name_full 'Crystal Growth &amp; Design'
_journal_page_first 3442
_journal_paper_doi 10.1021/acs.cgd.5b00513
_journal_volume 15
_journal_year 2015
_chemical_formula_moiety 'C6 F4 I2, 2(C6 H6 N2 S)'
_chemical_formula_sum 'C18 H12 F4 I2 N4 S2'
_chemical_formula_weight 678.26
_chemical_name_common
;             
pyridine-2-carbothioamide & 
1,4 diiodotetrafluorobenzene (2:1) cocrystal
;
_space_group_crystal_system monoclinic
_space_group_IT_number 14
_space_group_name_Hall '-P 2ybc'
_space_group_name_H-M_alt 'P 1 21/c 1'
_symmetry_space_group_name_Hall '-P 2ybc'
_symmetry_space_group_name_H-M 'P 1 21/c 1'
_atom_sites_solution_hydrogens geom
_atom_sites_solution_primary direct
_atom_sites_solution_secondary difmap
_cell_angle_alpha 90
_cell_angle_beta 97.938(4)
_cell_angle_gamma 90
_cell_formula_units_Z 2
_cell_length_a 13.7819(16)
_cell_length_b 7.0458(8)
_cell_length_c 11.6222(12)
_cell_measurement_reflns_used 3077
_cell_measurement_temperature 300.(2)
_cell_measurement_theta_max 23.4991
_cell_measurement_theta_min 2.9847
_cell_volume 1117.8(2)
_computing_cell_refinement 'SAINT V7.68A (Bruker AXS, 2009)'
_computing_data_collection
;
Bruker Instrument Service v2009, 3, 0, 0
;
_computing_data_reduction 'SAINT V7.68A (Bruker AXS, 2009)'
_computing_molecular_graphics 'Mercury 3.0 (Macrae et al, 2008)'
_computing_structure_refinement 'SHELXL-97 (Sheldrick, 2008)'
_computing_structure_solution 'SHELXS-97 (Sheldrick, 2008)'
_diffrn_ambient_temperature 300(2)
_diffrn_detector_area_resol_mean 8.3330
_diffrn_measured_fraction_theta_full 0.980
_diffrn_measured_fraction_theta_max 0.980
_diffrn_measurement_device_type 'Bruker SMART X2S'
_diffrn_measurement_method '\w scans'
_diffrn_radiation_monochromator 'doubly curved silicon crystal'
_diffrn_radiation_source 'micro-focus sealed tube'
_diffrn_radiation_type MoK\a
_diffrn_radiation_wavelength 0.71073
_diffrn_reflns_av_R_equivalents 0.0386
_diffrn_reflns_av_sigmaI/netI 0.0272
_diffrn_reflns_limit_h_max 16
_diffrn_reflns_limit_h_min -16
_diffrn_reflns_limit_k_max 8
_diffrn_reflns_limit_k_min -8
_diffrn_reflns_limit_l_max 13
_diffrn_reflns_limit_l_min -13
_diffrn_reflns_number 10392
_diffrn_reflns_theta_full 25.27
_diffrn_reflns_theta_max 25.27
_diffrn_reflns_theta_min 1.49
_exptl_absorpt_coefficient_mu 3.046
_exptl_absorpt_correction_T_max 0.75
_exptl_absorpt_correction_T_min 0.53
_exptl_absorpt_correction_type multi-scan
_exptl_absorpt_process_details 'SADABS V2008/1 (Bruker AXS)'
_exptl_crystal_colour 'clear yellow'
_exptl_crystal_density_diffrn 2.015
_exptl_crystal_density_method 'not measured'
_exptl_crystal_description Block
_exptl_crystal_F_000 644
_exptl_crystal_size_max 0.310
_exptl_crystal_size_mid 0.270
_exptl_crystal_size_min 0.100
_refine_diff_density_max 0.860
_refine_diff_density_min -0.469
_refine_ls_extinction_coef 0.043(2)
_refine_ls_extinction_method SHELXL
_refine_ls_goodness_of_fit_ref 1.146
_refine_ls_hydrogen_treatment mixed
_refine_ls_matrix_type full
_refine_ls_number_parameters 145
_refine_ls_number_reflns 1998
_refine_ls_number_restraints 2
_refine_ls_restrained_S_all 1.145
_refine_ls_R_factor_all 0.0463
_refine_ls_R_factor_gt 0.0337
_refine_ls_shift/su_max 0.001
_refine_ls_shift/su_mean 0.000
_refine_ls_structure_factor_coef Fsqd
_refine_ls_weighting_details 'calc w=1/[\s^2^(Fo^2^)+(0.0620P)^2^+0.4238P] where P=(Fo^2^+2Fc^2^)/3'
_refine_ls_weighting_scheme calc
_refine_ls_wR_factor_gt 0.1049
_refine_ls_wR_factor_ref 0.1152
_reflns_number_gt 1526
_reflns_number_total 1998
_reflns_threshold_expression >2sigma(I)
_cod_data_source_file cg5b00513_si_002.cif
_cod_data_source_block 18_2.1
_cod_depositor_comments 'Adding full bibliography for 4513250--4513263.cif.'
_cod_database_code 4513263

loop_
_space_group_symop_operation_xyz
'x, y, z'
'-x, y+1/2, -z+1/2'
'-x, -y, -z'
'x, -y-1/2, z-1/2'

loop_
_atom_site_type_symbol
_atom_site_label
_atom_site_fract_x
_atom_site_fract_y
_atom_site_fract_z
_atom_site_U_iso_or_equiv
_atom_site_adp_type
_atom_site_calc_flag
_atom_site_refinement_flags
_atom_site_occupancy
C C11 0.5274(4) 0.1792(7) 0.4734(4) 0.0564(11) Uani d . 1
N N2 0.7919(3) 0.4978(5) -0.1008(3) 0.0631(11) Uani d . 1
C C12 0.5371(3) -0.0782(7) 0.6029(4) 0.0586(12) Uani d . 1
C C3 0.7419(5) 0.6592(9) -0.1111(5) 0.0909(19) Uani d . 1
H H3 0.7 0.6798 -0.1798 0.109 Uiso calc R 1
C C4 0.7477(6) 0.7984(8) -0.0270(6) 0.0877(19) Uani d . 1
H H4 0.7126 0.911 -0.0398 0.105 Uiso calc R 1
C C5 0.8067(6) 0.7658(6) 0.0760(6) 0.0738(16) Uani d . 1
H H5 0.8113 0.8547 0.1357 0.089 Uiso calc R 1
C C6 0.8589(4) 0.5990(6) 0.0894(4) 0.0587(12) Uani d . 1
H H6 0.8999 0.5743 0.1582 0.07 Uiso calc R 1
C C1 0.8497(3) 0.4685(5) -0.0003(3) 0.0437(9) Uani d . 1
C C7 0.9069(3) 0.2877(6) 0.0082(4) 0.0467(10) Uani d . 1
S S8 0.96490(12) 0.2099(2) 0.13500(10) 0.0696(4) Uani d . 1
N N9 0.9090(3) 0.1987(6) -0.0897(3) 0.0603(11) Uani d D 1
C C10 0.5666(3) 0.1045(6) 0.5800(4) 0.0541(11) Uani d . 1
I I13 0.66514(3) 0.25458(4) 0.69784(3) 0.0693(3) Uani d . 1
F F14 0.5728(2) -0.1610(5) 0.7052(2) 0.0838(9) Uani d . 1
F F15 0.5516(2) 0.3559(4) 0.4451(3) 0.0805(9) Uani d . 1
H H9B 0.939(3) 0.094(4) -0.094(4) 0.063(14) Uiso d D 1
H H9A 0.888(4) 0.258(5) -0.153(3) 0.050(14) Uiso d D 1

loop_
_atom_site_aniso_label
_atom_site_aniso_U_11
_atom_site_aniso_U_22
_atom_site_aniso_U_33
_atom_site_aniso_U_12
_atom_site_aniso_U_13
_atom_site_aniso_U_23
C11 0.057(3) 0.057(2) 0.056(3) 0.003(2) 0.010(2) 0.008(2)
N2 0.072(3) 0.064(2) 0.048(2) 0.020(2) -0.0123(19) -0.0023(17)
C12 0.053(3) 0.076(3) 0.046(2) 0.011(2) 0.002(2) 0.008(2)
C3 0.102(5) 0.088(4) 0.076(4) 0.043(4) -0.011(3) 0.001(3)
C4 0.106(5) 0.063(3) 0.094(5) 0.030(3) 0.012(4) 0.006(3)
C5 0.101(5) 0.052(3) 0.070(4) 0.002(3) 0.016(4) -0.009(2)
C6 0.074(3) 0.052(3) 0.048(2) -0.005(2) -0.001(2) 0.000(2)
C1 0.045(2) 0.046(2) 0.039(2) -0.0006(17) 0.0037(18) 0.0032(17)
C7 0.046(3) 0.062(3) 0.031(2) 0.0062(18) 0.0033(19) 0.0006(17)
S8 0.0834(10) 0.0911(9) 0.0315(6) 0.0358(7) -0.0018(6) 0.0029(5)
N9 0.077(3) 0.067(3) 0.035(2) 0.029(2) 0.000(2) -0.0005(18)
C10 0.041(2) 0.070(3) 0.051(3) 0.002(2) 0.005(2) -0.005(2)
I13 0.0521(3) 0.0909(4) 0.0630(3) -0.00331(14) 0.00128(19) -0.01063(15)
F14 0.084(2) 0.099(2) 0.0619(18) 0.0052(19) -0.0126(15) 0.0243(17)
F15 0.098(2) 0.0669(19) 0.0753(19) -0.0069(17) 0.0068(16) 0.0074(15)

loop_
_atom_type_symbol
_atom_type_description
_atom_type_scat_dispersion_real
_atom_type_scat_dispersion_imag
_atom_type_scat_source
C C 0.0033 0.0016 'International Tables Vol C Tables 4.2.6.8 and 6.1.1.4'
H H 0.0000 0.0000 'International Tables Vol C Tables 4.2.6.8 and 6.1.1.4'
N N 0.0061 0.0033 'International Tables Vol C Tables 4.2.6.8 and 6.1.1.4'
F F 0.0171 0.0103 'International Tables Vol C Tables 4.2.6.8 and 6.1.1.4'
S S 0.1246 0.1234 'International Tables Vol C Tables 4.2.6.8 and 6.1.1.4'
I I -0.4742 1.8119 'International Tables Vol C Tables 4.2.6.8 and 6.1.1.4'

loop_
_geom_angle_atom_site_label_1
_geom_angle_atom_site_label_2
_geom_angle_atom_site_label_3
_geom_angle_site_symmetry_1
_geom_angle_site_symmetry_3
_geom_angle
F15 C11 C12 . 3_656 119.1(4)
F15 C11 C10 . . 119.5(4)
C12 C11 C10 3_656 . 121.4(4)
C3 N2 C1 . . 116.8(4)
F14 C12 C11 . 3_656 118.1(4)
F14 C12 C10 . . 119.2(4)
C11 C12 C10 3_656 . 122.7(4)
N2 C3 C4 . . 124.6(5)
N2 C3 H3 . . 117.7
C4 C3 H3 . . 117.7
C5 C4 C3 . . 118.0(5)
C5 C4 H4 . . 121.0
C3 C4 H4 . . 121.0
C4 C5 C6 . . 118.7(5)
C4 C5 H5 . . 120.7
C6 C5 H5 . . 120.7
C5 C6 C1 . . 119.4(5)
C5 C6 H6 . . 120.3
C1 C6 H6 . . 120.3
N2 C1 C6 . . 122.5(4)
N2 C1 C7 . . 115.8(3)
C6 C1 C7 . . 121.7(4)
N9 C7 C1 . . 115.3(4)
N9 C7 S8 . . 123.2(3)
C1 C7 S8 . . 121.5(3)
C7 N9 H9B . . 123.(3)
C7 N9 H9A . . 118.(3)
H9B N9 H9A . . 118.(4)
C11 C10 C12 . . 115.8(4)
C11 C10 I13 . . 122.3(4)
C12 C10 I13 . . 121.8(3)

loop_
_geom_bond_atom_site_label_1
_geom_bond_atom_site_label_2
_geom_bond_site_symmetry_2
_geom_bond_distance
C11 F15 . 1.341(6)
C11 C12 3_656 1.367(7)
C11 C10 . 1.385(6)
N2 C3 . 1.326(6)
N2 C1 . 1.336(5)
C12 F14 . 1.354(5)
C12 C11 3_656 1.366(7)
C12 C10 . 1.387(6)
C3 C4 . 1.379(9)
C3 H3 . 0.93
C4 C5 . 1.370(9)
C4 H4 . 0.93
C5 C6 . 1.376(7)
C5 H5 . 0.93
C6 C1 . 1.382(6)
C6 H6 . 0.93
C1 C7 . 1.494(5)
C7 N9 . 1.303(6)
C7 S8 . 1.669(4)
N9 H9B . 0.852(19)
N9 H9A . 0.858(19)
C10 I13 . 2.079(4)

loop_
_geom_hbond_atom_site_label_D
_geom_hbond_atom_site_label_H
_geom_hbond_atom_site_label_A
_geom_hbond_site_symmetry_A
_geom_hbond_distance_DH
_geom_hbond_distance_HA
_geom_hbond_distance_DA
_geom_hbond_angle_DHA
N9 H9A N2 . 0.858(19) 2.28(4) 2.646(5) 106.(3)
N9 H9A S8 4_565 0.858(19) 2.82(4) 3.453(4) 132.(4)

loop_
_geom_torsion_atom_site_label_1
_geom_torsion_atom_site_label_2
_geom_torsion_atom_site_label_3
_geom_torsion_atom_site_label_4
_geom_torsion_site_symmetry_1
_geom_torsion
C1 N2 C3 C4 . 1.8(10)
N2 C3 C4 C5 . -2.3(11)
C3 C4 C5 C6 . 1.6(11)
C4 C5 C6 C1 . -0.7(9)
C3 N2 C1 C6 . -0.7(7)
C3 N2 C1 C7 . -178.7(5)
C5 C6 C1 N2 . 0.2(7)
C5 C6 C1 C7 . 178.2(5)
N2 C1 C7 N9 . 13.0(6)
C6 C1 C7 N9 . -165.0(5)
N2 C1 C7 S8 . -167.8(3)
C6 C1 C7 S8 . 14.1(6)
F15 C11 C10 C12 . 179.4(4)
C12 C11 C10 C12 3_656 0.8(8)
F15 C11 C10 I13 . -1.5(6)
C12 C11 C10 I13 3_656 179.9(4)
F14 C12 C10 C11 . 179.7(4)
C11 C12 C10 C11 3_656 -0.8(8)
F14 C12 C10 I13 . 0.5(6)
C11 C12 C10 I13 3_656 -179.9(4)
